data_4078875
loop_
_publ_author_name
'Normand, Mickael'
'Kirillov, Evgeny'
'Roisnel, Thierry'
'Carpentier, Jean-Fran\,cois'

_publ_section_title
;
 Meerwein--Ponndorf--Verley-Type Reduction Processes in Aluminum and
 Indium Isopropoxide Complexes of Imino-Phenolate Ligands
;
_journal_issue 15
_journal_name_full Organometallics
_journal_page_first 5511
_journal_paper_doi 10.1021/om300481q
_journal_volume 31
_journal_year 2012
_chemical_compound_source 'synthesis as described'
_chemical_formula_moiety 'C70 H55 In N4 O2 Si2, C4 H10 O'
_chemical_formula_sum 'C74 H65 In N4 O3 Si2'
_chemical_formula_weight 1229.3
_chemical_name_systematic
;
 ?
;
_space_group_IT_number 61
_symmetry_cell_setting orthorhombic
_symmetry_Int_Tables_number 61
_symmetry_space_group_name_Hall '-P 2bc 2ac'
_symmetry_space_group_name_H-M 'P c a b'
_atom_sites_solution_hydrogens geom
_atom_sites_solution_primary direct
_atom_sites_solution_secondary difmap
_audit_conform_dict_location ftp://ftp.iucr.org/pub/cif_core.dic
_audit_conform_dict_name cif_core.dic
_audit_conform_dict_version 2.3
_audit_creation_date 2010-11-03T15:12:58-00:00
_audit_creation_method 'WinGX routine CIF_UPDATE'
_cell_angle_alpha 90
_cell_angle_beta 90
_cell_angle_gamma 90
_cell_formula_units_Z 8
_cell_length_a 16.5875(6)
_cell_length_b 18.1081(6)
_cell_length_c 40.2373(16)
_cell_measurement_reflns_used 8853
_cell_measurement_temperature 150(2)
_cell_measurement_theta_max 27.23
_cell_measurement_theta_min 2.25
_cell_measurement_wavelength 0.71073
_cell_volume 12086.0(8)
_computing_cell_refinement 'Bruker SMART (Bruker, 2002)'
_computing_data_collection 'Bruker SAINT (Bruker, 2002)'
_computing_data_reduction 'Bruker SAINT (Bruker, 2002)'
_computing_molecular_graphics 'Ortep-3 for Windows (Farrugia, 1997)'
_computing_publication_material
;
           WinGX publication routines (Farrugia, 1999),
           CRYSCAL (T. Roisnel, local program)
;
_computing_structure_refinement 'SHELXL-97 (Sheldrick, 1997)'
_computing_structure_solution 'SIR97 (Altomare et al., 1999))'
_diffrn_ambient_temperature 150(2)
_diffrn_detector 'CCD plate'
_diffrn_measured_fraction_theta_full 0.998
_diffrn_measured_fraction_theta_max 0.998
_diffrn_measurement_device_type 'APEXII, Bruker-AXS'
_diffrn_measurement_method 'CCD rotation images, thin slices'
_diffrn_radiation_monochromator graphite
_diffrn_radiation_probe x-ray
_diffrn_radiation_type MoK\a
_diffrn_radiation_wavelength 0.71073
_diffrn_reflns_av_R_equivalents 0.0565
_diffrn_reflns_av_unetI/netI 0.0428
_diffrn_reflns_limit_h_max 15
_diffrn_reflns_limit_h_min -21
_diffrn_reflns_limit_k_max 23
_diffrn_reflns_limit_k_min -23
_diffrn_reflns_limit_l_max 52
_diffrn_reflns_limit_l_min -48
_diffrn_reflns_number 78131
_diffrn_reflns_theta_full 27.47
_diffrn_reflns_theta_max 27.47
_diffrn_reflns_theta_min 2.98
_exptl_absorpt_coefficient_mu 0.484
_exptl_absorpt_correction_T_max 0.939
_exptl_absorpt_correction_T_min 0.818
_exptl_absorpt_correction_type multi-scan
_exptl_absorpt_process_details
;
  [Sheldrick, G.M. (2002). SADABS Bruker AXS Inc., Madison, Wisconsin, USA]
;
_exptl_crystal_colour red
_exptl_crystal_density_diffrn 1.351
_exptl_crystal_density_method 'not measured'
_exptl_crystal_description prism
_exptl_crystal_F_000 5104
_exptl_crystal_size_max 0.27
_exptl_crystal_size_mid 0.2
_exptl_crystal_size_min 0.13
_refine_diff_density_max 0.789
_refine_diff_density_min -1.056
_refine_diff_density_rms 0.072
_refine_ls_extinction_method none
_refine_ls_goodness_of_fit_ref 1.146
_refine_ls_hydrogen_treatment constr
_refine_ls_matrix_type full
_refine_ls_number_parameters 760
_refine_ls_number_reflns 13809
_refine_ls_number_restraints 0
_refine_ls_restrained_S_all 1.146
_refine_ls_R_factor_all 0.0729
_refine_ls_R_factor_gt 0.0533
_refine_ls_shift/su_max 0.007
_refine_ls_shift/su_mean 0
_refine_ls_structure_factor_coef Fsqd
_refine_ls_weighting_details 'calc w=1/[\s^2^(Fo^2^)+(0.0171P)^2^+23.0372P] where P=(Fo^2^+2Fc^2^)/3'
_refine_ls_weighting_scheme calc
_refine_ls_wR_factor_gt 0.0991
_refine_ls_wR_factor_ref 0.1056
_reflns_number_gt 10924
_reflns_number_total 13809
_reflns_threshold_expression >2sigma(I)
_cod_data_source_file om300481q_si_001.cif
_cod_data_source_block complex5a
_cod_database_code 4078875

loop_
_symmetry_equiv_pos_as_xyz
'x, y, z'
'-x, -y+1/2, z+1/2'
'x+1/2, -y, -z+1/2'
'-x+1/2, y+1/2, -z'
'-x, -y, -z'
'x, y-1/2, -z-1/2'
'-x-1/2, y, z-1/2'
'x-1/2, -y-1/2, z'

loop_
_atom_site_label
_atom_site_type_symbol
_atom_site_fract_x
_atom_site_fract_y
_atom_site_fract_z
_atom_site_U_iso_or_equiv
_atom_site_adp_type
_atom_site_occupancy
_atom_site_symmetry_multiplicity
_atom_site_calc_flag
_atom_site_refinement_flags
_atom_site_disorder_assembly
_atom_site_disorder_group
In1 In 0.628880(13) 0.142526(12) 0.364111(6) 0.02634(6) Uani 1 1 d . A .
N1 N 0.59131(15) 0.17120(15) 0.41519(6) 0.0253(6) Uani 1 1 d . . .
C2 C 0.62887(19) 0.23262(17) 0.42898(7) 0.0256(6) Uani 1 1 d . B .
C3 C 0.6059(2) 0.2674(2) 0.45833(9) 0.0382(9) Uani 1 1 d . . .
H3 H 0.5632 0.2473 0.4712 0.046 Uiso 1 1 calc R B .
C4 C 0.6450(2) 0.3318(2) 0.46928(9) 0.0433(9) Uani 1 1 d . B .
H4 H 0.6278 0.3544 0.4894 0.052 Uiso 1 1 calc R . .
C5 C 0.7068(2) 0.3625(2) 0.45186(9) 0.0372(8) Uani 1 1 d . . .
H5 H 0.7315 0.4067 0.4596 0.045 Uiso 1 1 calc R B .
C6 C 0.73441(19) 0.32871(17) 0.42227(8) 0.0267(7) Uani 1 1 d . B .
C7 C 0.8002(2) 0.35453(18) 0.40354(8) 0.0311(7) Uani 1 1 d . . .
H7 H 0.8279 0.3979 0.4103 0.037 Uiso 1 1 calc R B .
C8 C 0.8245(2) 0.31795(19) 0.37578(8) 0.0321(8) Uani 1 1 d . B .
H8 H 0.8702 0.3342 0.3636 0.039 Uiso 1 1 calc R . .
C9 C 0.78075(19) 0.25561(17) 0.36556(8) 0.0282(7) Uani 1 1 d . . .
H9 H 0.7974 0.2304 0.346 0.034 Uiso 1 1 calc R B .
N10 N 0.71729(15) 0.23047(14) 0.38193(6) 0.0229(5) Uani 1 1 d . A .
N11 N 0.56303(15) 0.23793(14) 0.33723(6) 0.0248(6) Uani 1 1 d . . .
C12 C 0.69448(18) 0.26439(17) 0.41080(7) 0.0251(7) Uani 1 1 d . . .
C13 C 0.5162(2) 0.28908(18) 0.35037(8) 0.0311(7) Uani 1 1 d . B .
H13 H 0.5134 0.2929 0.3739 0.037 Uiso 1 1 calc R . .
C14 C 0.4707(2) 0.33780(19) 0.33114(9) 0.0360(8) Uani 1 1 d . . .
H14 H 0.4382 0.3746 0.3414 0.043 Uiso 1 1 calc R B .
C15 C 0.4737(2) 0.33163(19) 0.29735(9) 0.0351(8) Uani 1 1 d . B .
H15 H 0.4429 0.3643 0.2839 0.042 Uiso 1 1 calc R . .
C16 C 0.52199(19) 0.27720(18) 0.28217(8) 0.0280(7) Uani 1 1 d . . .
C17 C 0.5261(2) 0.26635(19) 0.24732(8) 0.0340(8) Uani 1 1 d . B .
H17 H 0.4962 0.2971 0.2327 0.041 Uiso 1 1 calc R . .
C18 C 0.5733(2) 0.21142(19) 0.23520(8) 0.0330(8) Uani 1 1 d . . .
H18 H 0.5751 0.2036 0.2119 0.04 Uiso 1 1 calc R B .
C19 C 0.6196(2) 0.16570(19) 0.25595(8) 0.0300(7) Uani 1 1 d . B .
H19 H 0.6511 0.1274 0.2463 0.036 Uiso 1 1 calc R . .
C20 C 0.62042(18) 0.17525(17) 0.29017(7) 0.0236(6) Uani 1 1 d . . .
C21 C 0.56770(18) 0.23125(17) 0.30337(7) 0.0233(6) Uani 1 1 d . B .
N31 N 0.66695(16) 0.13607(16) 0.31267(6) 0.0279(6) Uani 1 1 d . A .
O32 O 0.70809(13) 0.05663(12) 0.37492(5) 0.0262(5) Uani 1 1 d . . .
C33 C 0.76940(18) 0.03256(16) 0.35697(7) 0.0215(6) Uani 1 1 d . A .
C34 C 0.77892(18) 0.04568(16) 0.32219(7) 0.0220(6) Uani 1 1 d . . .
C35A C 0.7230(2) 0.08729(19) 0.30036(9) 0.0353(8) Uani 0.5 1 d P A 1
H35A H 0.7568 0.1152 0.2845 0.042 Uiso 0.5 1 calc PR A 1
H35B H 0.6929 0.0502 0.2872 0.042 Uiso 0.5 1 calc PR A 1
C35B C 0.7230(2) 0.08729(19) 0.30036(9) 0.0353(8) Uani 0.5 1 d P A 2
H35C H 0.726 0.08 0.277 0.042 Uiso 0.5 1 calc PR A 2
C36 C 0.84501(18) 0.01283(17) 0.30615(8) 0.0245(6) Uani 1 1 d . A .
H36 H 0.8508 0.0203 0.2829 0.029 Uiso 1 1 calc R . .
C37 C 0.90221(19) -0.02981(17) 0.32234(8) 0.0255(7) Uani 1 1 d . . .
C38 C 0.9734(2) -0.0624(2) 0.30416(9) 0.0403(9) Uani 1 1 d . A .
H38A H 0.9544 -0.0892 0.2845 0.06 Uiso 1 1 calc R . .
H38B H 1.0022 -0.0964 0.3189 0.06 Uiso 1 1 calc R . .
H38C H 1.0099 -0.0226 0.2973 0.06 Uiso 1 1 calc R . .
C39 C 0.89244(18) -0.03966(16) 0.35648(7) 0.0237(6) Uani 1 1 d . A .
H39 H 0.9316 -0.0676 0.3683 0.028 Uiso 1 1 calc R . .
C40 C 0.82782(18) -0.01022(16) 0.37386(7) 0.0213(6) Uani 1 1 d . . .
Si41 Si 0.81790(5) -0.01657(5) 0.42015(2) 0.02362(18) Uani 1 1 d . A .
C42 C 0.9019(2) -0.07689(19) 0.43653(8) 0.0292(7) Uani 1 1 d . . .
C43 C 0.9642(2) -0.0516(2) 0.45655(9) 0.0390(9) Uani 1 1 d . A .
H43 H 0.967 -0.0007 0.4621 0.047 Uiso 1 1 calc R . .
C44 C 1.0229(2) -0.0997(2) 0.46863(10) 0.0495(10) Uani 1 1 d . . .
H44 H 1.0646 -0.0815 0.4826 0.059 Uiso 1 1 calc R A .
C45 C 1.0210(2) -0.1733(2) 0.46048(10) 0.0501(10) Uani 1 1 d . A .
H45 H 1.0615 -0.2058 0.4685 0.06 Uiso 1 1 calc R . .
C46 C 0.9600(3) -0.1997(2) 0.44055(10) 0.0499(10) Uani 1 1 d . . .
H46 H 0.9585 -0.2505 0.4347 0.06 Uiso 1 1 calc R A .
C47 C 0.9010(2) -0.1524(2) 0.42903(9) 0.0393(9) Uani 1 1 d . A .
H47 H 0.8587 -0.1715 0.4157 0.047 Uiso 1 1 calc R . .
C48 C 0.72370(19) -0.06165(16) 0.43563(7) 0.0245(6) Uani 1 1 d . . .
C49 C 0.6610(2) -0.0838(2) 0.41547(9) 0.0375(8) Uani 1 1 d . A .
H49 H 0.6647 -0.0758 0.3922 0.045 Uiso 1 1 calc R . .
C50 C 0.5926(2) -0.1175(2) 0.42817(10) 0.0456(10) Uani 1 1 d . . .
H50 H 0.5505 -0.1323 0.4136 0.055 Uiso 1 1 calc R A .
C51 C 0.5856(2) -0.1294(2) 0.46182(10) 0.0392(9) Uani 1 1 d . A .
H51 H 0.539 -0.1527 0.4706 0.047 Uiso 1 1 calc R . .
C52 C 0.6465(2) -0.1074(2) 0.48256(9) 0.0413(9) Uani 1 1 d . . .
H52 H 0.6417 -0.1146 0.5059 0.05 Uiso 1 1 calc R A .
C53 C 0.7149(2) -0.07477(19) 0.46959(8) 0.0354(8) Uani 1 1 d . A .
H53 H 0.7572 -0.0609 0.4842 0.043 Uiso 1 1 calc R . .
C54 C 0.8299(2) 0.07835(18) 0.43839(8) 0.0282(7) Uani 1 1 d . . .
C55 C 0.8908(2) 0.1235(2) 0.42598(9) 0.0404(9) Uani 1 1 d . A .
H55 H 0.9238 0.1061 0.4084 0.048 Uiso 1 1 calc R . .
C56 C 0.9041(3) 0.1934(2) 0.43884(11) 0.0505(11) Uani 1 1 d . . .
H56 H 0.9449 0.224 0.4296 0.061 Uiso 1 1 calc R A .
C57 C 0.8583(3) 0.2183(2) 0.46492(10) 0.0458(10) Uani 1 1 d . A .
H57 H 0.8689 0.2654 0.4744 0.055 Uiso 1 1 calc R . .
C58 C 0.7976(3) 0.1755(2) 0.47733(10) 0.0455(10) Uani 1 1 d . . .
H58 H 0.7653 0.1933 0.4951 0.055 Uiso 1 1 calc R A .
C61 C 0.7831(2) 0.10591(19) 0.46393(8) 0.0359(8) Uani 1 1 d . A .
H61 H 0.7402 0.0768 0.4725 0.043 Uiso 1 1 calc R . .
O62 O 0.51770(12) 0.08625(11) 0.36216(5) 0.0227(4) Uani 1 1 d . . .
C63 C 0.48517(17) 0.04806(16) 0.38680(7) 0.0212(6) Uani 1 1 d . B .
C64 C 0.49598(19) 0.06575(17) 0.42109(7) 0.0262(7) Uani 1 1 d . . .
C65A C 0.5418(2) 0.12908(19) 0.43357(9) 0.0370(8) Uani 0.5 1 d P B 1
H65A H 0.536 0.1413 0.4564 0.044 Uiso 0.5 1 calc PR B 1
C65B C 0.5418(2) 0.12908(19) 0.43357(9) 0.0370(8) Uani 0.5 1 d P B 2
H65B H 0.5016 0.1632 0.4434 0.044 Uiso 0.5 1 calc PR B 2
H65C H 0.5746 0.1103 0.4523 0.044 Uiso 0.5 1 calc PR B 2
C66 C 0.4552(2) 0.02257(19) 0.44491(8) 0.0325(8) Uani 1 1 d . B .
H66 H 0.4637 0.0332 0.4678 0.039 Uiso 1 1 calc R . .
C67 C 0.4039(2) -0.0338(2) 0.43682(8) 0.0350(8) Uani 1 1 d . . .
C68 C 0.3594(3) -0.0777(2) 0.46323(9) 0.0507(11) Uani 1 1 d . B .
H68A H 0.3758 -0.0605 0.4853 0.076 Uiso 1 1 calc R . .
H68B H 0.3726 -0.1302 0.4609 0.076 Uiso 1 1 calc R . .
H68C H 0.3012 -0.0707 0.4605 0.076 Uiso 1 1 calc R . .
C69 C 0.39379(19) -0.05054(19) 0.40315(8) 0.0307(7) Uani 1 1 d . B .
H69 H 0.3583 -0.0895 0.3971 0.037 Uiso 1 1 calc R . .
C70 C 0.43393(18) -0.01199(17) 0.37819(7) 0.0231(6) Uani 1 1 d . . .
Si71 Si 0.42086(5) -0.03102(5) 0.33248(2) 0.02150(17) Uani 1 1 d . B .
C72 C 0.3739(2) -0.12479(17) 0.32655(8) 0.0297(7) Uani 1 1 d . . .
C73 C 0.3195(2) -0.1407(2) 0.30112(9) 0.0388(8) Uani 1 1 d . B .
H73 H 0.2962 -0.1012 0.2889 0.047 Uiso 1 1 calc R . .
C74 C 0.2983(2) -0.2134(2) 0.29328(12) 0.0516(11) Uani 1 1 d . . .
H74 H 0.2609 -0.2228 0.2759 0.062 Uiso 1 1 calc R B .
C75 C 0.3313(2) -0.2710(2) 0.31056(11) 0.0470(10) Uani 1 1 d . B .
H75 H 0.3175 -0.3204 0.305 0.056 Uiso 1 1 calc R . .
C76 C 0.3850(3) -0.2571(2) 0.33615(10) 0.0461(10) Uani 1 1 d . . .
H76 H 0.4077 -0.2969 0.3484 0.055 Uiso 1 1 calc R B .
C77 C 0.4053(2) -0.18503(19) 0.34386(9) 0.0383(8) Uani 1 1 d . B .
H77 H 0.442 -0.1762 0.3616 0.046 Uiso 1 1 calc R . .
C78 C 0.35739(17) 0.04300(17) 0.31307(7) 0.0229(6) Uani 1 1 d . . .
C79 C 0.3905(2) 0.10183(17) 0.29531(8) 0.0276(7) Uani 1 1 d . B .
H79 H 0.4469 0.1025 0.2912 0.033 Uiso 1 1 calc R . .
C80 C 0.3431(2) 0.15964(18) 0.28350(8) 0.0333(8) Uani 1 1 d . . .
H80 H 0.3669 0.1987 0.2711 0.04 Uiso 1 1 calc R B .
C81 C 0.2611(2) 0.15992(19) 0.28987(8) 0.0355(8) Uani 1 1 d . B .
H81 H 0.2284 0.1993 0.2819 0.043 Uiso 1 1 calc R . .
C82 C 0.2269(2) 0.1030(2) 0.30775(8) 0.0340(8) Uani 1 1 d . . .
H82 H 0.1707 0.1036 0.3125 0.041 Uiso 1 1 calc R B .
C83 C 0.27409(19) 0.04473(18) 0.31889(8) 0.0281(7) Uani 1 1 d . B .
H83 H 0.2495 0.0053 0.3307 0.034 Uiso 1 1 calc R . .
C84 C 0.52034(18) -0.04441(17) 0.31104(7) 0.0237(6) Uani 1 1 d . . .
C85 C 0.5835(2) -0.07576(19) 0.32872(8) 0.0317(7) Uani 1 1 d . B .
H85 H 0.578 -0.0822 0.352 0.038 Uiso 1 1 calc R . .
C86 C 0.6540(2) -0.0978(2) 0.31351(9) 0.0391(9) Uani 1 1 d . . .
H86 H 0.6961 -0.1193 0.3262 0.047 Uiso 1 1 calc R B .
C87 C 0.6628(2) -0.0885(2) 0.27985(9) 0.0465(10) Uani 1 1 d . B .
H87 H 0.7111 -0.1037 0.2692 0.056 Uiso 1 1 calc R . .
C88 C 0.6015(2) -0.0569(2) 0.26157(9) 0.0483(10) Uani 1 1 d . . .
H88 H 0.608 -0.0498 0.2383 0.058 Uiso 1 1 calc R B .
C89 C 0.5304(2) -0.0355(2) 0.27688(8) 0.0348(8) Uani 1 1 d . B .
H89 H 0.4882 -0.0146 0.264 0.042 Uiso 1 1 calc R . .
C101 C 0.0976(3) 0.0326(3) 0.38459(15) 0.0825(17) Uani 1 1 d . . .
H10A H 0.1075 0.0411 0.3609 0.124 Uiso 1 1 calc R . .
H10B H 0.1128 0.0767 0.3972 0.124 Uiso 1 1 calc R . .
H10C H 0.0403 0.0221 0.3881 0.124 Uiso 1 1 calc R . .
C102 C 0.1449(4) -0.0291(4) 0.39565(16) 0.0954(19) Uani 1 1 d . . .
H10D H 0.2029 -0.0167 0.3944 0.114 Uiso 1 1 calc R . .
H10E H 0.1316 -0.0407 0.4191 0.114 Uiso 1 1 calc R . .
O103 O 0.1286(3) -0.0897(3) 0.37568(13) 0.1217(17) Uani 1 1 d . . .
C104 C 0.1743(4) -0.1598(5) 0.38627(19) 0.121(3) Uani 1 1 d . . .
H10H H 0.2326 -0.1546 0.3814 0.145 Uiso 1 1 calc R . .
H10I H 0.1675 -0.1687 0.4104 0.145 Uiso 1 1 calc R . .
C105 C 0.1405(6) -0.2193(5) 0.3675(2) 0.155(4) Uani 1 1 d . . .
H10J H 0.168 -0.2654 0.3733 0.233 Uiso 1 1 calc R . .
H10K H 0.1474 -0.2095 0.3437 0.233 Uiso 1 1 calc R . .
H10L H 0.083 -0.2238 0.3726 0.233 Uiso 1 1 calc R . .

loop_
_atom_site_aniso_label
_atom_site_aniso_U_11
_atom_site_aniso_U_22
_atom_site_aniso_U_33
_atom_site_aniso_U_23
_atom_site_aniso_U_13
_atom_site_aniso_U_12
In1 0.02264(11) 0.02285(11) 0.03354(12) -0.00644(10) -0.00563(10) 0.00331(9)
N1 0.0207(13) 0.0316(14) 0.0236(13) -0.0087(11) 0.0028(10) -0.0033(11)
C2 0.0224(15) 0.0316(17) 0.0227(15) -0.0070(12) -0.0043(13) 0.0039(14)
C3 0.0310(19) 0.050(2) 0.0338(19) -0.0142(17) 0.0055(15) -0.0064(16)
C4 0.045(2) 0.049(2) 0.036(2) -0.0235(17) 0.0026(17) -0.0056(18)
C5 0.040(2) 0.0338(19) 0.0379(19) -0.0147(16) -0.0073(16) -0.0060(16)
C6 0.0257(16) 0.0278(16) 0.0265(16) -0.0034(13) -0.0080(13) 0.0005(13)
C7 0.0342(18) 0.0252(16) 0.0338(18) 0.0035(14) -0.0107(14) -0.0041(15)
C8 0.0313(18) 0.0330(18) 0.0320(18) 0.0072(14) -0.0011(14) -0.0058(15)
C9 0.0324(17) 0.0263(16) 0.0258(16) 0.0017(14) 0.0028(14) -0.0017(13)
N10 0.0222(13) 0.0231(13) 0.0235(13) 0.0001(10) -0.0027(10) -0.0007(11)
N11 0.0248(14) 0.0255(14) 0.0243(13) -0.0004(11) 0.0000(11) -0.0003(11)
C12 0.0237(16) 0.0290(16) 0.0224(15) -0.0027(13) -0.0049(12) 0.0021(13)
C13 0.0345(19) 0.0293(17) 0.0297(17) -0.0008(14) 0.0035(14) 0.0052(15)
C14 0.038(2) 0.0308(18) 0.039(2) -0.0005(15) 0.0055(16) 0.0109(15)
C15 0.0354(19) 0.0292(18) 0.041(2) 0.0054(15) -0.0039(16) 0.0079(15)
C16 0.0261(16) 0.0293(17) 0.0285(17) 0.0027(14) -0.0012(13) -0.0015(14)
C17 0.0354(19) 0.0364(19) 0.0301(17) 0.0040(15) -0.0070(15) 0.0032(16)
C18 0.0361(19) 0.041(2) 0.0218(16) -0.0010(14) -0.0058(14) -0.0038(16)
C19 0.0308(18) 0.0351(18) 0.0241(16) -0.0026(13) -0.0036(13) 0.0004(15)
C20 0.0221(15) 0.0262(15) 0.0226(15) 0.0014(12) -0.0008(12) -0.0030(13)
C21 0.0207(15) 0.0251(16) 0.0241(15) 0.0027(12) 0.0011(12) -0.0044(13)
N31 0.0252(13) 0.0402(16) 0.0185(12) -0.0044(12) -0.0023(10) 0.0074(12)
O32 0.0276(12) 0.0311(12) 0.0199(10) 0.0037(9) 0.0046(9) 0.0089(10)
C33 0.0230(15) 0.0187(14) 0.0227(15) -0.0016(11) 0.0036(12) -0.0009(12)
C34 0.0237(15) 0.0194(14) 0.0229(15) -0.0009(12) 0.0014(12) -0.0007(12)
C35A 0.037(2) 0.0353(19) 0.0335(19) 0.0070(15) 0.0070(15) 0.0104(16)
C35B 0.037(2) 0.0353(19) 0.0335(19) 0.0070(15) 0.0070(15) 0.0104(16)
C36 0.0269(16) 0.0237(15) 0.0229(15) -0.0002(12) 0.0050(12) -0.0010(13)
C37 0.0286(16) 0.0218(15) 0.0260(16) -0.0007(13) 0.0075(13) 0.0003(13)
C38 0.041(2) 0.048(2) 0.0327(19) 0.0033(17) 0.0107(16) 0.0167(18)
C39 0.0227(15) 0.0203(15) 0.0281(16) 0.0016(12) -0.0012(12) 0.0014(12)
C40 0.0236(15) 0.0204(15) 0.0199(14) 0.0005(11) 0.0002(12) -0.0008(12)
Si41 0.0243(4) 0.0268(4) 0.0198(4) 0.0003(3) -0.0008(3) 0.0005(4)
C42 0.0279(17) 0.0367(19) 0.0228(16) 0.0059(14) -0.0019(13) 0.0032(14)
C43 0.037(2) 0.045(2) 0.0351(19) 0.0014(16) -0.0081(16) 0.0033(17)
C44 0.038(2) 0.063(3) 0.047(2) 0.008(2) -0.0186(18) 0.003(2)
C45 0.043(2) 0.059(3) 0.049(2) 0.012(2) -0.0070(19) 0.018(2)
C46 0.056(3) 0.041(2) 0.053(3) 0.0064(19) -0.005(2) 0.016(2)
C47 0.040(2) 0.036(2) 0.042(2) 0.0024(16) -0.0080(16) 0.0065(16)
C48 0.0270(16) 0.0217(15) 0.0248(15) 0.0027(12) -0.0011(13) 0.0021(13)
C49 0.038(2) 0.047(2) 0.0275(18) 0.0096(16) -0.0051(15) -0.0095(17)
C50 0.036(2) 0.054(2) 0.046(2) 0.0133(19) -0.0138(17) -0.0133(18)
C51 0.0315(19) 0.036(2) 0.050(2) 0.0077(17) 0.0052(16) -0.0064(16)
C52 0.050(2) 0.041(2) 0.0331(19) 0.0075(16) 0.0038(17) -0.0095(18)
C53 0.039(2) 0.038(2) 0.0291(18) 0.0059(15) -0.0042(15) -0.0059(16)
C54 0.0313(18) 0.0317(17) 0.0214(15) 0.0007(13) -0.0039(13) 0.0009(14)
C55 0.039(2) 0.044(2) 0.038(2) -0.0015(17) 0.0020(16) -0.0098(17)
C56 0.051(3) 0.044(2) 0.057(3) 0.001(2) -0.008(2) -0.017(2)
C57 0.059(3) 0.0300(19) 0.048(2) -0.0045(17) -0.023(2) -0.0002(19)
C58 0.055(3) 0.041(2) 0.041(2) -0.0060(18) -0.0029(19) 0.013(2)
C61 0.042(2) 0.0326(19) 0.0330(19) 0.0011(15) 0.0019(16) 0.0032(16)
O62 0.0242(11) 0.0261(11) 0.0178(10) 0.0026(9) 0.0002(8) -0.0014(9)
C63 0.0194(14) 0.0228(15) 0.0214(14) -0.0007(12) 0.0007(12) 0.0058(12)
C64 0.0294(17) 0.0275(16) 0.0217(15) -0.0002(13) 0.0004(13) 0.0046(14)
C65A 0.051(2) 0.0328(19) 0.0277(17) -0.0034(14) -0.0094(16) -0.0011(17)
C65B 0.051(2) 0.0328(19) 0.0277(17) -0.0034(14) -0.0094(16) -0.0011(17)
C66 0.040(2) 0.040(2) 0.0178(15) 0.0009(14) 0.0029(14) 0.0083(16)
C67 0.0334(19) 0.043(2) 0.0290(18) 0.0094(15) 0.0115(15) 0.0020(16)
C68 0.058(3) 0.059(3) 0.035(2) 0.0099(19) 0.0165(19) -0.009(2)
C69 0.0263(17) 0.0333(18) 0.0325(18) 0.0050(14) 0.0057(14) -0.0030(14)
C70 0.0205(15) 0.0260(16) 0.0230(15) -0.0002(12) 0.0006(12) 0.0021(13)
Si71 0.0216(4) 0.0210(4) 0.0220(4) -0.0001(3) -0.0025(3) -0.0010(3)
C72 0.0285(17) 0.0263(16) 0.0343(17) -0.0007(13) -0.0012(14) -0.0037(14)
C73 0.0323(19) 0.0337(19) 0.050(2) -0.0069(17) -0.0140(16) 0.0020(16)
C74 0.036(2) 0.040(2) 0.079(3) -0.021(2) -0.020(2) 0.0005(18)
C75 0.039(2) 0.0279(19) 0.074(3) -0.0119(19) 0.001(2) -0.0082(17)
C76 0.054(3) 0.0294(19) 0.055(2) 0.0067(18) -0.001(2) -0.0018(18)
C77 0.042(2) 0.0297(18) 0.043(2) 0.0028(16) -0.0079(17) -0.0035(16)
C78 0.0203(15) 0.0259(15) 0.0225(15) -0.0037(12) -0.0036(12) 0.0007(12)
C79 0.0267(17) 0.0284(17) 0.0277(16) -0.0020(13) -0.0009(13) -0.0025(13)
C80 0.041(2) 0.0253(17) 0.0331(18) 0.0025(14) -0.0048(15) -0.0011(15)
C81 0.043(2) 0.0326(19) 0.0310(18) -0.0028(14) -0.0085(15) 0.0140(16)
C82 0.0256(17) 0.042(2) 0.0340(18) -0.0071(16) -0.0027(14) 0.0062(15)
C83 0.0262(17) 0.0305(17) 0.0277(16) -0.0012(14) -0.0021(13) -0.0019(14)
C84 0.0231(15) 0.0223(15) 0.0256(15) -0.0044(12) -0.0015(12) 0.0010(12)
C85 0.0301(18) 0.0389(19) 0.0262(17) -0.0037(15) -0.0037(14) 0.0057(15)
C86 0.0290(18) 0.049(2) 0.039(2) -0.0063(17) -0.0055(15) 0.0117(17)
C87 0.034(2) 0.066(3) 0.040(2) -0.0115(19) 0.0057(17) 0.0143(19)
C88 0.044(2) 0.073(3) 0.0276(19) -0.0022(19) 0.0058(16) 0.015(2)
C89 0.0336(19) 0.044(2) 0.0273(17) -0.0013(15) -0.0010(14) 0.0073(16)
C101 0.062(3) 0.085(4) 0.100(4) 0.007(3) -0.006(3) -0.020(3)
C102 0.085(5) 0.120(6) 0.081(4) -0.003(4) 0.007(3) -0.012(4)
O103 0.130(4) 0.103(4) 0.133(4) -0.008(3) -0.046(3) -0.001(3)
C104 0.077(5) 0.173(8) 0.113(6) -0.002(6) 0.016(4) -0.031(5)
C105 0.165(9) 0.157(8) 0.143(8) -0.048(7) 0.012(7) -0.025(7)

loop_
_atom_type_symbol
_atom_type_description
_atom_type_scat_dispersion_real
_atom_type_scat_dispersion_imag
_atom_type_scat_source
C C 0.0033 0.0016 'International Tables Vol C Tables 4.2.6.8 and 6.1.1.4'
H H 0 0 'International Tables Vol C Tables 4.2.6.8 and 6.1.1.4'
N N 0.0061 0.0033 'International Tables Vol C Tables 4.2.6.8 and 6.1.1.4'
O O 0.0106 0.006 'International Tables Vol C Tables 4.2.6.8 and 6.1.1.4'
In In -0.7276 1.31 'International Tables Vol C Tables 4.2.6.8 and 6.1.1.4'
Si Si 0.0817 0.0704 'International Tables Vol C Tables 4.2.6.8 and 6.1.1.4'

loop_
_geom_angle_atom_site_label_1
_geom_angle_atom_site_label_2
_geom_angle_atom_site_label_3
_geom_angle
O32 In1 O62 101.46(8)
O32 In1 N31 88.58(9)
O62 In1 N31 101.14(9)
O32 In1 N1 99.17(9)
O62 In1 N1 84.35(8)
N31 In1 N1 169.50(10)
O32 In1 N10 92.88(9)
O62 In1 N10 155.74(8)
N31 In1 N10 98.66(10)
N1 In1 N10 74.03(9)
O32 In1 N11 162.54(8)
O62 In1 N11 86.02(8)
N31 In1 N11 74.41(9)
N1 In1 N11 97.25(9)
N10 In1 N11 85.93(9)
C65A N1 C2 120.6(3)
C65A N1 In1 123.4(2)
C2 N1 In1 115.65(19)
N1 C2 C3 125.4(3)
N1 C2 C12 117.3(3)
C3 C2 C12 117.3(3)
C2 C3 C4 121.1(3)
C2 C3 H3 119.5
C4 C3 H3 119.5
C5 C4 C3 121.7(3)
C5 C4 H4 119.1
C3 C4 H4 119.1
C4 C5 C6 120.0(3)
C4 C5 H5 120
C6 C5 H5 120
C7 C6 C5 123.9(3)
C7 C6 C12 117.5(3)
C5 C6 C12 118.6(3)
C8 C7 C6 120.5(3)
C8 C7 H7 119.7
C6 C7 H7 119.7
C7 C8 C9 118.6(3)
C7 C8 H8 120.7
C9 C8 H8 120.7
N10 C9 C8 122.9(3)
N10 C9 H9 118.6
C8 C9 H9 118.6
C9 N10 C12 119.3(3)
C9 N10 In1 126.6(2)
C12 N10 In1 113.8(2)
C13 N11 C21 119.6(3)
C13 N11 In1 128.0(2)
C21 N11 In1 111.87(19)
N10 C12 C6 121.1(3)
N10 C12 C2 117.6(3)
C6 C12 C2 121.3(3)
N11 C13 C14 122.7(3)
N11 C13 H13 118.6
C14 C13 H13 118.6
C15 C14 C13 118.7(3)
C15 C14 H14 120.6
C13 C14 H14 120.6
C14 C15 C16 120.6(3)
C14 C15 H15 119.7
C16 C15 H15 119.7
C15 C16 C21 117.1(3)
C15 C16 C17 123.6(3)
C21 C16 C17 119.3(3)
C18 C17 C16 119.0(3)
C18 C17 H17 120.5
C16 C17 H17 120.5
C17 C18 C19 122.3(3)
C17 C18 H18 118.9
C19 C18 H18 118.9
C20 C19 C18 121.4(3)
C20 C19 H19 119.3
C18 C19 H19 119.3
N31 C20 C19 126.2(3)
N31 C20 C21 117.2(3)
C19 C20 C21 116.6(3)
N11 C21 C16 121.2(3)
N11 C21 C20 117.6(3)
C16 C21 C20 121.2(3)
C35A N31 C20 118.0(3)
C35A N31 In1 125.2(2)
C20 N31 In1 115.74(19)
C33 O32 In1 128.16(18)
O32 C33 C40 116.4(3)
O32 C33 C34 124.5(3)
C40 C33 C34 119.1(3)
C36 C34 C33 117.8(3)
C36 C34 C35A 115.6(3)
C33 C34 C35A 126.6(3)
N31 C35A C34 122.4(3)
N31 C35A H35A 106.7
C34 C35A H35A 106.7
N31 C35A H35B 106.7
C34 C35A H35B 106.7
H35A C35A H35B 106.6
C37 C36 C34 123.7(3)
C37 C36 H36 118.2
C34 C36 H36 118.2
C36 C37 C39 117.0(3)
C36 C37 C38 121.7(3)
C39 C37 C38 121.2(3)
C37 C38 H38A 109.5
C37 C38 H38B 109.5
H38A C38 H38B 109.5
C37 C38 H38C 109.5
H38A C38 H38C 109.5
H38B C38 H38C 109.5
C40 C39 C37 122.5(3)
C40 C39 H39 118.7
C37 C39 H39 118.7
C39 C40 C33 119.9(3)
C39 C40 Si41 123.1(2)
C33 C40 Si41 116.8(2)
C48 Si41 C40 115.55(14)
C48 Si41 C54 110.96(14)
C40 Si41 C54 108.83(14)
C48 Si41 C42 104.33(14)
C40 Si41 C42 108.53(14)
C54 Si41 C42 108.34(15)
C43 C42 C47 117.0(3)
C43 C42 Si41 124.1(3)
C47 C42 Si41 118.8(3)
C42 C43 C44 121.1(4)
C42 C43 H43 119.5
C44 C43 H43 119.5
C45 C44 C43 120.5(4)
C45 C44 H44 119.8
C43 C44 H44 119.8
C44 C45 C46 119.6(4)
C44 C45 H45 120.2
C46 C45 H45 120.2
C45 C46 C47 120.0(4)
C45 C46 H46 120
C47 C46 H46 120
C46 C47 C42 121.8(4)
C46 C47 H47 119.1
C42 C47 H47 119.1
C49 C48 C53 116.6(3)
C49 C48 Si41 124.2(2)
C53 C48 Si41 119.2(2)
C48 C49 C50 121.9(3)
C48 C49 H49 119
C50 C49 H49 119
C51 C50 C49 120.1(3)
C51 C50 H50 120
C49 C50 H50 120
C52 C51 C50 119.5(3)
C52 C51 H51 120.3
C50 C51 H51 120.3
C51 C52 C53 120.0(3)
C51 C52 H52 120
C53 C52 H52 120
C52 C53 C48 121.9(3)
C52 C53 H53 119
C48 C53 H53 119
C61 C54 C55 117.5(3)
C61 C54 Si41 124.1(3)
C55 C54 Si41 118.3(3)
C56 C55 C54 121.2(4)
C56 C55 H55 119.4
C54 C55 H55 119.4
C57 C56 C55 119.9(4)
C57 C56 H56 120.1
C55 C56 H56 120.1
C58 C57 C56 120.1(4)
C58 C57 H57 119.9
C56 C57 H57 119.9
C57 C58 C61 120.0(4)
C57 C58 H58 120
C61 C58 H58 120
C54 C61 C58 121.2(4)
C54 C61 H61 119.4
C58 C61 H61 119.4
C63 O62 In1 125.54(18)
O62 C63 C70 117.4(3)
O62 C63 C64 123.7(3)
C70 C63 C64 118.8(3)
C66 C64 C63 118.2(3)
C66 C64 C65A 116.8(3)
C63 C64 C65A 124.9(3)
N1 C65A C64 125.0(3)
N1 C65A H65A 117.5
C64 C65A H65A 117.5
C67 C66 C64 123.4(3)
C67 C66 H66 118.3
C64 C66 H66 118.3
C66 C67 C69 117.9(3)
C66 C67 C68 121.7(3)
C69 C67 C68 120.4(3)
C67 C68 H68A 109.5
C67 C68 H68B 109.5
H68A C68 H68B 109.5
C67 C68 H68C 109.5
H68A C68 H68C 109.5
H68B C68 H68C 109.5
C70 C69 C67 122.2(3)
C70 C69 H69 118.9
C67 C69 H69 118.9
C69 C70 C63 119.5(3)
C69 C70 Si71 123.9(2)
C63 C70 Si71 116.5(2)
C78 Si71 C84 113.24(14)
C78 Si71 C72 111.09(14)
C84 Si71 C72 100.89(14)
C78 Si71 C70 109.91(13)
C84 Si71 C70 111.77(13)
C72 Si71 C70 109.64(14)
C73 C72 C77 116.5(3)
C73 C72 Si71 123.1(3)
C77 C72 Si71 119.2(3)
C72 C73 C74 121.5(3)
C72 C73 H73 119.3
C74 C73 H73 119.3
C75 C74 C73 120.2(4)
C75 C74 H74 119.9
C73 C74 H74 119.9
C74 C75 C76 119.8(3)
C74 C75 H75 120.1
C76 C75 H75 120.1
C77 C76 C75 119.7(4)
C77 C76 H76 120.2
C75 C76 H76 120.2
C76 C77 C72 122.3(3)
C76 C77 H77 118.8
C72 C77 H77 118.8
C79 C78 C83 117.2(3)
C79 C78 Si71 122.5(2)
C83 C78 Si71 120.0(2)
C80 C79 C78 121.7(3)
C80 C79 H79 119.1
C78 C79 H79 119.1
C81 C80 C79 119.6(3)
C81 C80 H80 120.2
C79 C80 H80 120.2
C82 C81 C80 119.9(3)
C82 C81 H81 120.1
C80 C81 H81 120.1
C81 C82 C83 120.3(3)
C81 C82 H82 119.9
C83 C82 H82 119.9
C82 C83 C78 121.3(3)
C82 C83 H83 119.4
C78 C83 H83 119.4
C85 C84 C89 117.5(3)
C85 C84 Si71 118.8(2)
C89 C84 Si71 122.9(2)
C86 C85 C84 122.1(3)
C86 C85 H85 119
C84 C85 H85 119
C87 C86 C85 119.6(3)
C87 C86 H86 120.2
C85 C86 H86 120.2
C86 C87 C88 119.9(3)
C86 C87 H87 120.1
C88 C87 H87 120.1
C87 C88 C89 120.4(3)
C87 C88 H88 119.8
C89 C88 H88 119.8
C88 C89 C84 120.6(3)
C88 C89 H89 119.7
C84 C89 H89 119.7
C102 C101 H10A 109.5
C102 C101 H10B 109.5
H10A C101 H10B 109.5
C102 C101 H10C 109.5
H10A C101 H10C 109.5
H10B C101 H10C 109.5
O103 C102 C101 109.3(6)
O103 C102 H10D 109.8
C101 C102 H10D 109.8
O103 C102 H10E 109.8
C101 C102 H10E 109.8
H10D C102 H10E 108.3
C102 O103 C104 113.3(5)
C105 C104 O103 106.3(7)
C105 C104 H10H 110.5
O103 C104 H10H 110.5
C105 C104 H10I 110.5
O103 C104 H10I 110.5
H10H C104 H10I 108.7
C104 C105 H10J 109.5
C104 C105 H10K 109.5
H10J C105 H10K 109.5
C104 C105 H10L 109.5
H10J C105 H10L 109.5
H10K C105 H10L 109.5

loop_
_geom_bond_atom_site_label_1
_geom_bond_atom_site_label_2
_geom_bond_distance
In1 O32 2.082(2)
In1 O62 2.108(2)
In1 N31 2.167(2)
In1 N1 2.210(2)
In1 N10 2.281(2)
In1 N11 2.312(3)
N1 C65A 1.343(4)
N1 C2 1.390(4)
C2 C3 1.392(4)
C2 C12 1.432(4)
C3 C4 1.403(5)
C3 H3 0.95
C4 C5 1.362(5)
C4 H4 0.95
C5 C6 1.415(5)
C5 H5 0.95
C6 C7 1.407(5)
C6 C12 1.417(4)
C7 C8 1.360(5)
C7 H7 0.95
C8 C9 1.404(4)
C8 H8 0.95
C9 N10 1.322(4)
C9 H9 0.95
N10 C12 1.367(4)
N11 C13 1.319(4)
N11 C21 1.370(4)
C13 C14 1.396(5)
C13 H13 0.95
C14 C15 1.365(5)
C14 H14 0.95
C15 C16 1.410(5)
C15 H15 0.95
C16 C21 1.412(4)
C16 C17 1.418(4)
C17 C18 1.357(5)
C17 H17 0.95
C18 C19 1.404(4)
C18 H18 0.95
C19 C20 1.388(4)
C19 H19 0.95
C20 N31 1.385(4)
C20 C21 1.441(4)
N31 C35A 1.375(4)
O32 C33 1.321(3)
C33 C40 1.415(4)
C33 C34 1.428(4)
C34 C36 1.404(4)
C34 C35A 1.483(4)
C35A H35A 0.99
C35A H35B 0.99
C36 C37 1.386(4)
C36 H36 0.95
C37 C39 1.395(4)
C37 C38 1.509(4)
C38 H38A 0.98
C38 H38B 0.98
C38 H38C 0.98
C39 C40 1.386(4)
C39 H39 0.95
C40 Si41 1.873(3)
Si41 C48 1.870(3)
Si41 C54 1.879(3)
Si41 C42 1.889(3)
C42 C43 1.389(5)
C42 C47 1.400(5)
C43 C44 1.394(5)
C43 H43 0.95
C44 C45 1.372(6)
C44 H44 0.95
C45 C46 1.377(6)
C45 H45 0.95
C46 C47 1.381(5)
C46 H46 0.95
C47 H47 0.95
C48 C49 1.379(4)
C48 C53 1.394(4)
C49 C50 1.384(5)
C49 H49 0.95
C50 C51 1.376(5)
C50 H50 0.95
C51 C52 1.369(5)
C51 H51 0.95
C52 C53 1.382(5)
C52 H52 0.95
C53 H53 0.95
C54 C61 1.382(5)
C54 C55 1.393(5)
C55 C56 1.384(5)
C55 H55 0.95
C56 C57 1.372(6)
C56 H56 0.95
C57 C58 1.365(6)
C57 H57 0.95
C58 C61 1.392(5)
C58 H58 0.95
C61 H61 0.95
O62 C63 1.324(3)
C63 C70 1.423(4)
C63 C64 1.428(4)
C64 C66 1.410(4)
C64 C65A 1.464(5)
C65A H65A 0.95
C66 C67 1.368(5)
C66 H66 0.95
C67 C69 1.398(5)
C67 C68 1.518(5)
C68 H68A 0.98
C68 H68B 0.98
C68 H68C 0.98
C69 C70 1.393(4)
C69 H69 0.95
C70 Si71 1.884(3)
Si71 C78 1.875(3)
Si71 C84 1.878(3)
Si71 C72 1.883(3)
C72 C73 1.395(5)
C72 C77 1.395(5)
C73 C74 1.399(5)
C73 H73 0.95
C74 C75 1.368(6)
C74 H74 0.95
C75 C76 1.384(5)
C75 H75 0.95
C76 C77 1.384(5)
C76 H76 0.95
C77 H77 0.95
C78 C79 1.395(4)
C78 C83 1.402(4)
C79 C80 1.393(4)
C79 H79 0.95
C80 C81 1.384(5)
C80 H80 0.95
C81 C82 1.380(5)
C81 H81 0.95
C82 C83 1.388(5)
C82 H82 0.95
C83 H83 0.95
C84 C85 1.388(4)
C84 C89 1.394(4)
C85 C86 1.378(5)
C85 H85 0.95
C86 C87 1.373(5)
C86 H86 0.95
C87 C88 1.380(5)
C87 H87 0.95
C88 C89 1.385(5)
C88 H88 0.95
C89 H89 0.95
C101 C102 1.436(8)
C101 H10A 0.98
C101 H10B 0.98
C101 H10C 0.98
C102 O103 1.387(7)
C102 H10D 0.99
C102 H10E 0.99
O103 C104 1.538(9)
C104 C105 1.431(9)
C104 H10H 0.99
C104 H10I 0.99
C105 H10J 0.98
C105 H10K 0.98
C105 H10L 0.98

loop_
_geom_torsion_atom_site_label_1
_geom_torsion_atom_site_label_2
_geom_torsion_atom_site_label_3
_geom_torsion_atom_site_label_4
_geom_torsion
O32 In1 N1 C65A -73.0(3)
O62 In1 N1 C65A 27.7(3)
N31 In1 N1 C65A 149.9(5)
N10 In1 N1 C65A -163.4(3)
N11 In1 N1 C65A 113.0(3)
O32 In1 N1 C2 100.5(2)
O62 In1 N1 C2 -158.7(2)
N31 In1 N1 C2 -36.6(6)
N10 In1 N1 C2 10.1(2)
N11 In1 N1 C2 -73.5(2)
C65A N1 C2 C3 -17.0(5)
In1 N1 C2 C3 169.3(3)
C65A N1 C2 C12 165.7(3)
In1 N1 C2 C12 -8.1(3)
N1 C2 C3 C4 -176.4(3)
C12 C2 C3 C4 1.0(5)
C2 C3 C4 C5 -0.3(6)
C3 C4 C5 C6 -1.4(6)
C4 C5 C6 C7 -176.9(3)
C4 C5 C6 C12 2.3(5)
C5 C6 C7 C8 178.3(3)
C12 C6 C7 C8 -0.9(5)
C6 C7 C8 C9 2.4(5)
C7 C8 C9 N10 -0.6(5)
C8 C9 N10 C12 -2.6(5)
C8 C9 N10 In1 169.3(2)
O32 In1 N10 C9 77.7(3)
O62 In1 N10 C9 -155.8(2)
N31 In1 N10 C9 -11.3(3)
N1 In1 N10 C9 176.4(3)
N11 In1 N10 C9 -84.9(3)
O32 In1 N10 C12 -110.0(2)
O62 In1 N10 C12 16.6(3)
N31 In1 N10 C12 161.0(2)
N1 In1 N10 C12 -11.3(2)
N11 In1 N10 C12 87.5(2)
O32 In1 N11 C13 -162.4(3)
O62 In1 N11 C13 81.4(3)
N31 In1 N11 C13 -175.9(3)
N1 In1 N11 C13 -2.4(3)
N10 In1 N11 C13 -75.7(3)
O32 In1 N11 C21 26.5(4)
O62 In1 N11 C21 -89.7(2)
N31 In1 N11 C21 13.0(2)
N1 In1 N11 C21 -173.5(2)
N10 In1 N11 C21 113.2(2)
C9 N10 C12 C6 4.1(4)
In1 N10 C12 C6 -168.8(2)
C9 N10 C12 C2 -175.9(3)
In1 N10 C12 C2 11.2(3)
C7 C6 C12 N10 -2.4(4)
C5 C6 C12 N10 178.4(3)
C7 C6 C12 C2 177.6(3)
C5 C6 C12 C2 -1.6(5)
N1 C2 C12 N10 -2.4(4)
C3 C2 C12 N10 -180.0(3)
N1 C2 C12 C6 177.6(3)
C3 C2 C12 C6 0.0(5)
C21 N11 C13 C14 -0.3(5)
In1 N11 C13 C14 -170.8(3)
N11 C13 C14 C15 1.0(5)
C13 C14 C15 C16 -0.1(5)
C14 C15 C16 C21 -1.3(5)
C14 C15 C16 C17 178.1(3)
C15 C16 C17 C18 -178.7(3)
C21 C16 C17 C18 0.7(5)
C16 C17 C18 C19 -1.2(5)
C17 C18 C19 C20 -1.0(5)
C18 C19 C20 N31 -176.4(3)
C18 C19 C20 C21 3.7(5)
C13 N11 C21 C16 -1.3(4)
In1 N11 C21 C16 170.6(2)
C13 N11 C21 C20 179.2(3)
In1 N11 C21 C20 -8.9(3)
C15 C16 C21 N11 2.1(4)
C17 C16 C21 N11 -177.4(3)
C15 C16 C21 C20 -178.4(3)
C17 C16 C21 C20 2.1(5)
N31 C20 C21 N11 -4.7(4)
C19 C20 C21 N11 175.3(3)
N31 C20 C21 C16 175.8(3)
C19 C20 C21 C16 -4.2(4)
C19 C20 N31 C35A 6.0(5)
C21 C20 N31 C35A -174.1(3)
C19 C20 N31 In1 -163.0(3)
C21 C20 N31 In1 17.0(3)
O32 In1 N31 C35A 0.2(3)
O62 In1 N31 C35A -101.2(3)
N1 In1 N31 C35A 138.0(5)
N10 In1 N31 C35A 92.9(3)
N11 In1 N31 C35A 176.1(3)
O32 In1 N31 C20 168.2(2)
O62 In1 N31 C20 66.8(2)
N1 In1 N31 C20 -54.0(6)
N10 In1 N31 C20 -99.1(2)
N11 In1 N31 C20 -15.8(2)
O62 In1 O32 C33 118.8(2)
N31 In1 O32 C33 17.7(2)
N1 In1 O32 C33 -155.2(2)
N10 In1 O32 C33 -80.9(2)
N11 In1 O32 C33 4.7(5)
In1 O32 C33 C40 161.3(2)
In1 O32 C33 C34 -20.1(4)
O32 C33 C34 C36 -176.4(3)
C40 C33 C34 C36 2.3(4)
O32 C33 C34 C35A -0.3(5)
C40 C33 C34 C35A 178.3(3)
C20 N31 C35A C34 176.6(3)
In1 N31 C35A C34 -15.6(5)
C36 C34 C35A N31 -164.7(3)
C33 C34 C35A N31 19.2(5)
C33 C34 C36 C37 -1.7(5)
C35A C34 C36 C37 -178.2(3)
C34 C36 C37 C39 -0.2(5)
C34 C36 C37 C38 -178.4(3)
C36 C37 C39 C40 1.6(5)
C38 C37 C39 C40 179.8(3)
C37 C39 C40 C33 -1.0(5)
C37 C39 C40 Si41 -175.1(2)
O32 C33 C40 C39 177.7(3)
C34 C33 C40 C39 -1.0(4)
O32 C33 C40 Si41 -7.8(4)
C34 C33 C40 Si41 173.4(2)
C39 C40 Si41 C48 -122.9(3)
C33 C40 Si41 C48 62.8(3)
C39 C40 Si41 C54 111.5(3)
C33 C40 Si41 C54 -62.8(3)
C39 C40 Si41 C42 -6.2(3)
C33 C40 Si41 C42 179.5(2)
C48 Si41 C42 C43 -122.8(3)
C40 Si41 C42 C43 113.5(3)
C54 Si41 C42 C43 -4.5(3)
C48 Si41 C42 C47 55.4(3)
C40 Si41 C42 C47 -68.3(3)
C54 Si41 C42 C47 173.7(3)
C47 C42 C43 C44 -0.3(5)
Si41 C42 C43 C44 178.0(3)
C42 C43 C44 C45 1.1(6)
C43 C44 C45 C46 -0.8(7)
C44 C45 C46 C47 -0.4(6)
C45 C46 C47 C42 1.2(6)
C43 C42 C47 C46 -0.9(5)
Si41 C42 C47 C46 -179.2(3)
C40 Si41 C48 C49 -5.5(3)
C54 Si41 C48 C49 119.0(3)
C42 Si41 C48 C49 -124.5(3)
C40 Si41 C48 C53 174.1(3)
C54 Si41 C48 C53 -61.4(3)
C42 Si41 C48 C53 55.1(3)
C53 C48 C49 C50 0.0(5)
Si41 C48 C49 C50 179.6(3)
C48 C49 C50 C51 0.2(6)
C49 C50 C51 C52 0.4(6)
C50 C51 C52 C53 -1.2(6)
C51 C52 C53 C48 1.5(6)
C49 C48 C53 C52 -0.8(5)
Si41 C48 C53 C52 179.6(3)
C48 Si41 C54 C61 10.2(3)
C40 Si41 C54 C61 138.4(3)
C42 Si41 C54 C61 -103.8(3)
C48 Si41 C54 C55 -171.2(3)
C40 Si41 C54 C55 -43.0(3)
C42 Si41 C54 C55 74.8(3)
C61 C54 C55 C56 0.2(5)
Si41 C54 C55 C56 -178.5(3)
C54 C55 C56 C57 1.9(6)
C55 C56 C57 C58 -2.6(6)
C56 C57 C58 C61 1.2(6)
C55 C54 C61 C58 -1.6(5)
Si41 C54 C61 C58 177.0(3)
C57 C58 C61 C54 0.9(6)
O32 In1 O62 C63 59.5(2)
N31 In1 O62 C63 150.3(2)
N1 In1 O62 C63 -38.7(2)
N10 In1 O62 C63 -65.6(3)
N11 In1 O62 C63 -136.5(2)
In1 O62 C63 C70 -151.2(2)
In1 O62 C63 C64 31.5(4)
O62 C63 C64 C66 177.3(3)
C70 C63 C64 C66 0.1(4)
O62 C63 C64 C65A 2.1(5)
C70 C63 C64 C65A -175.2(3)
C2 N1 C65A C64 176.6(3)
In1 N1 C65A C64 -10.2(5)
C66 C64 C65A N1 172.2(3)
C63 C64 C65A N1 -12.6(5)
C63 C64 C66 C67 -2.1(5)
C65A C64 C66 C67 173.5(3)
C64 C66 C67 C69 2.0(5)
C64 C66 C67 C68 -178.4(3)
C66 C67 C69 C70 0.1(5)
C68 C67 C69 C70 -179.5(3)
C67 C69 C70 C63 -2.1(5)
C67 C69 C70 Si71 -178.7(3)
O62 C63 C70 C69 -175.5(3)
C64 C63 C70 C69 1.9(4)
O62 C63 C70 Si71 1.4(4)
C64 C63 C70 Si71 178.8(2)
C69 C70 Si71 C78 104.9(3)
C63 C70 Si71 C78 -71.9(3)
C69 C70 Si71 C84 -128.5(3)
C63 C70 Si71 C84 54.7(3)
C69 C70 Si71 C72 -17.5(3)
C63 C70 Si71 C72 165.7(2)
C78 Si71 C72 C73 23.2(3)
C84 Si71 C72 C73 -97.1(3)
C70 Si71 C72 C73 144.8(3)
C78 Si71 C72 C77 -169.6(3)
C84 Si71 C72 C77 70.1(3)
C70 Si71 C72 C77 -47.9(3)
C77 C72 C73 C74 -0.6(6)
Si71 C72 C73 C74 166.9(3)
C72 C73 C74 C75 -0.2(6)
C73 C74 C75 C76 0.8(7)
C74 C75 C76 C77 -0.6(6)
C75 C76 C77 C72 -0.3(6)
C73 C72 C77 C76 0.9(6)
Si71 C72 C77 C76 -167.1(3)
C84 Si71 C78 C79 -26.2(3)
C72 Si71 C78 C79 -138.9(3)
C70 Si71 C78 C79 99.6(3)
C84 Si71 C78 C83 160.2(2)
C72 Si71 C78 C83 47.5(3)
C70 Si71 C78 C83 -74.0(3)
C83 C78 C79 C80 -0.6(5)
Si71 C78 C79 C80 -174.4(2)
C78 C79 C80 C81 1.1(5)
C79 C80 C81 C82 -0.2(5)
C80 C81 C82 C83 -1.1(5)
C81 C82 C83 C78 1.6(5)
C79 C78 C83 C82 -0.7(5)
Si71 C78 C83 C82 173.3(2)
C78 Si71 C84 C85 156.7(2)
C72 Si71 C84 C85 -84.5(3)
C70 Si71 C84 C85 31.9(3)
C78 Si71 C84 C89 -33.9(3)
C72 Si71 C84 C89 84.9(3)
C70 Si71 C84 C89 -158.7(3)
C89 C84 C85 C86 -0.2(5)
Si71 C84 C85 C86 169.8(3)
C84 C85 C86 C87 0.3(6)
C85 C86 C87 C88 0.3(6)
C86 C87 C88 C89 -0.9(7)
C87 C88 C89 C84 1.1(6)
C85 C84 C89 C88 -0.5(5)
Si71 C84 C89 C88 -170.0(3)
C101 C102 O103 C104 -178.1(5)
C102 O103 C104 C105 169.8(6)
